data_1542157
loop_
_publ_author_name
'Pannhorst, W.'

_publ_section_title
;
 High temperature crystal structure refinements of low-clinoenstatite up
 to 700 degrees C
;
_journal_name_full
;
Neues Jahrbuch fuer Mineralogie. Abhandlungen (Band-Nr) (1950-)
;
_journal_page_first 219
_journal_page_last 228
_journal_volume 150
_journal_year 1984
_chemical_formula_sum 'Mg O3 Si'
_chemical_name_systematic 'Mg (Si O3)'
_space_group_IT_number 14
_symmetry_space_group_name_Hall '-P 2ybc'
_symmetry_space_group_name_H-M 'P 1 21/c 1'
_cell_angle_alpha 90
_cell_angle_beta 108.6
_cell_angle_gamma 90
_cell_formula_units_Z 8
_cell_length_a 9.675
_cell_length_b 8.889
_cell_length_c 5.207
_cell_volume 424.418
_citation_journal_id_ASTM NJMIAK
_cod_data_source_file Pannhorst_NJMIAK_1984_1951.cif
_cod_data_source_block Mg1O3Si1
_cod_original_cell_volume 424.4179
_cod_original_formula_sum 'Mg1 O3 Si1'
_cod_database_code 1542157

loop_
_symmetry_equiv_pos_as_xyz
x,y,z
-x,y+1/2,-z+1/2
-x,-y,-z
x,-y-1/2,z-1/2

loop_
_atom_site_label
_atom_site_type_symbol
_atom_site_fract_x
_atom_site_fract_y
_atom_site_fract_z
_atom_site_occupancy
_atom_site_U_iso_or_equiv
O3 O-2 0.1052 0.276 0.609 1 0.0
O1 O-2 0.8687 0.341 0.18 1 0.0
O4 O-2 0.3748 0.841 0.127 1 0.0
Mg2 Mg+2 0.2556 0.0135 0.2186 1 0.0
Si2 Si+4 0.5525 0.8372 0.2341 1 0.0
Mg1 Mg+2 0.2509 0.6518 0.2213 1 0.0
O5 O-2 0.6341 0.984 0.387 1 0.0
Si1 Si+4 0.0441 0.3403 0.2922 1 0.0
O6 O-2 0.6018 0.697 0.459 1 0.0
O2 O-2 0.1227 0.5 0.324 1 0.0
